data_4112034
loop_
_publ_author_name
'Fenbao Zhang'
'Christopher W. Kirby'
'Douglas W. Hairsine'
'Michael C. Jennings'
'Richard J. Puddephatt'

_publ_section_title
;
 Activation of C-H Bonds of Arenes: Selectivity and Reactivity in
 Bis(pyridyl) Platinum(II) Complexes
;
_journal_name_full 'Journal of the American Chemical Society'
_journal_page_first 14196
_journal_page_last 14197
_journal_paper_doi 10.1021/ja055436z
_journal_volume 127
_journal_year 2005
_chemical_formula_sum 'C36.5 H17 B Cl F15 N2 O3 Pt'
_chemical_formula_weight 1057.87
_chemical_name_systematic
; 
 ? 
;
_space_group_IT_number 14
_symmetry_cell_setting monoclinic
_symmetry_space_group_name_Hall '-P 2ybc'
_symmetry_space_group_name_H-M 'P 1 21/c 1'
_atom_sites_solution_hydrogens geom
_atom_sites_solution_primary direct
_atom_sites_solution_secondary difmap
_audit_creation_method SHELXL-97
_cell_angle_alpha 90.00
_cell_angle_beta 96.695(2)
_cell_angle_gamma 90.00
_cell_formula_units_Z 4
_cell_length_a 10.4214(3)
_cell_length_b 15.1698(4)
_cell_length_c 22.6241(4)
_cell_measurement_temperature 150(2)
_cell_volume 3552.27(15)
_computing_cell_refinement 'Nonius DENZO'
_computing_data_collection 'Nonius COLLECT'
_computing_data_reduction 'Nonius DENZO'
_computing_molecular_graphics 'Bruker SHELXTL'
_computing_publication_material 'Bruker SHELXTL'
_computing_structure_refinement 'SHELXL-97 (Sheldrick, 1997)'
_computing_structure_solution 'SHELXS-97 (Sheldrick, 1990)'
_diffrn_ambient_temperature 150(2)
_diffrn_measured_fraction_theta_full 0.999
_diffrn_measured_fraction_theta_max 0.999
_diffrn_measurement_device_type 'Nonius Kappa-CCD'
_diffrn_measurement_method 'phi/omega scans'
_diffrn_radiation_monochromator graphite
_diffrn_radiation_source 'fine-focus sealed tube'
_diffrn_radiation_type MoK\a
_diffrn_radiation_wavelength 0.71073
_diffrn_reflns_av_R_equivalents 0.078
_diffrn_reflns_av_sigmaI/netI 0.0461
_diffrn_reflns_limit_h_max 12
_diffrn_reflns_limit_h_min -12
_diffrn_reflns_limit_k_max 15
_diffrn_reflns_limit_k_min -18
_diffrn_reflns_limit_l_max 26
_diffrn_reflns_limit_l_min -26
_diffrn_reflns_number 39646
_diffrn_reflns_theta_full 25.02
_diffrn_reflns_theta_max 25.02
_diffrn_reflns_theta_min 2.26
_exptl_absorpt_coefficient_mu 4.147
_exptl_absorpt_correction_T_max 0.4910
_exptl_absorpt_correction_T_min 0.1971
_exptl_absorpt_correction_type integration
_exptl_crystal_colour yellow
_exptl_crystal_density_diffrn 1.978
_exptl_crystal_description plate
_exptl_crystal_F_000 2036
_exptl_crystal_size_max 0.58
_exptl_crystal_size_mid 0.43
_exptl_crystal_size_min 0.20
_refine_diff_density_max 1.858
_refine_diff_density_min -1.284
_refine_diff_density_rms 0.132
_refine_ls_extinction_coef 0.00105(12)
_refine_ls_extinction_expression Fc^*^=kFc[1+0.001xFc^2^\l^3^/sin(2\q)]^-1/4^
_refine_ls_extinction_method SHELXL
_refine_ls_goodness_of_fit_ref 1.057
_refine_ls_hydrogen_treatment mixed
_refine_ls_matrix_type full
_refine_ls_number_parameters 515
_refine_ls_number_reflns 6279
_refine_ls_number_restraints 0
_refine_ls_restrained_S_all 1.057
_refine_ls_R_factor_all 0.0499
_refine_ls_R_factor_gt 0.0353
_refine_ls_shift/su_max 0.001
_refine_ls_shift/su_mean 0.000
_refine_ls_structure_factor_coef Fsqd
_refine_ls_weighting_details 'calc w=1/[\s^2^(Fo^2^)+(0.0489P)^2^+3.5483P] where P=(Fo^2^+2Fc^2^)/3'
_refine_ls_weighting_scheme calc
_refine_ls_wR_factor_gt 0.0845
_refine_ls_wR_factor_ref 0.0899
_reflns_number_gt 5082
_reflns_number_total 6279
_reflns_threshold_expression >2sigma(I)
_cod_data_source_file ja055436zsi20050817_031919_7.cif
_cod_data_source_block complex_8a
_cod_original_formula_sum 'C36.50 H17 B Cl F15 N2 O3 Pt'
_cod_database_code 4112034

loop_
_symmetry_equiv_pos_as_xyz
'x, y, z'
'-x, y+1/2, -z+1/2'
'-x, -y, -z'
'x, -y-1/2, z-1/2'

loop_
_atom_site_label
_atom_site_type_symbol
_atom_site_fract_x
_atom_site_fract_y
_atom_site_fract_z
_atom_site_U_iso_or_equiv
_atom_site_adp_type
_atom_site_occupancy
_atom_site_symmetry_multiplicity
_atom_site_calc_flag
_atom_site_refinement_flags
_atom_site_disorder_assembly
_atom_site_disorder_group
Pt Pt 0.379581(18) 0.381815(13) 0.198375(8) 0.02026(10) Uani 1 1 d . . .
N1 N 0.2988(4) 0.3820(3) 0.11431(18) 0.0225(10) Uani 1 1 d . . .
C2 C 0.1690(5) 0.3797(3) 0.1000(2) 0.0255(12) Uani 1 1 d . . .
H2A H 0.1151 0.3721 0.1307 0.031 Uiso 1 1 calc R . .
C3 C 0.1133(6) 0.3880(4) 0.0423(2) 0.0319(14) Uani 1 1 d . . .
H3A H 0.0221 0.3852 0.0332 0.038 Uiso 1 1 calc R . .
C4 C 0.1908(6) 0.4004(4) -0.0026(2) 0.0328(14) Uani 1 1 d . . .
H4A H 0.1535 0.4071 -0.0427 0.039 Uiso 1 1 calc R . .
C5 C 0.3235(6) 0.4030(4) 0.0117(2) 0.0285(13) Uani 1 1 d . . .
H5A H 0.3786 0.4124 -0.0183 0.034 Uiso 1 1 calc R . .
C6 C 0.3740(5) 0.3917(3) 0.0700(2) 0.0238(12) Uani 1 1 d . . .
C7 C 0.5191(5) 0.3841(4) 0.0829(2) 0.0241(12) Uani 1 1 d . . .
O8 O 0.5898(4) 0.4272(3) 0.05628(17) 0.0348(10) Uani 1 1 d . . .
C9 C 0.5725(5) 0.3096(4) 0.1229(2) 0.0230(12) Uani 1 1 d . . .
C10 C 0.6720(5) 0.2603(4) 0.1067(2) 0.0266(13) Uani 1 1 d . . .
H10A H 0.7133 0.2758 0.0729 0.032 Uiso 1 1 calc R . .
C11 C 0.7118(5) 0.1869(4) 0.1406(2) 0.0320(14) Uani 1 1 d . . .
H11A H 0.7805 0.1512 0.1302 0.038 Uiso 1 1 calc R . .
C12 C 0.6507(5) 0.1667(4) 0.1894(2) 0.0283(13) Uani 1 1 d . . .
H12A H 0.6746 0.1156 0.2123 0.034 Uiso 1 1 calc R . .
C13 C 0.5542(5) 0.2214(4) 0.2048(2) 0.0281(13) Uani 1 1 d . . .
H13A H 0.5139 0.2080 0.2392 0.034 Uiso 1 1 calc R . .
N14 N 0.5151(4) 0.2932(3) 0.17250(18) 0.0210(10) Uani 1 1 d . . .
C21 C 0.2432(5) 0.4633(4) 0.2222(2) 0.0234(12) Uani 1 1 d . . .
C22 C 0.1780(5) 0.4440(4) 0.2719(2) 0.0274(13) Uani 1 1 d . . .
C23 C 0.0799(5) 0.4977(4) 0.2890(3) 0.0359(15) Uani 1 1 d . . .
H23A H 0.0385 0.4836 0.3230 0.043 Uiso 1 1 calc R . .
C24 C 0.0440(5) 0.5726(4) 0.2550(3) 0.0370(15) Uani 1 1 d . . .
H24A H -0.0223 0.6099 0.2663 0.044 Uiso 1 1 calc R . .
C25 C 0.1023(6) 0.5926(4) 0.2063(3) 0.0374(15) Uani 1 1 d . . .
H25A H 0.0764 0.6431 0.1831 0.045 Uiso 1 1 calc R . .
C26 C 0.2015(5) 0.5379(4) 0.1903(2) 0.0297(13) Uani 1 1 d . . .
H26A H 0.2417 0.5528 0.1561 0.036 Uiso 1 1 calc R . .
O27 O 0.2181(4) 0.3679(3) 0.30267(17) 0.0348(10) Uani 1 1 d . . .
C28 C 0.1497(6) 0.3380(5) 0.3493(3) 0.0507(18) Uani 1 1 d . . .
H28A H 0.1901 0.2840 0.3664 0.076 Uiso 1 1 calc R . .
H28B H 0.0599 0.3258 0.3335 0.076 Uiso 1 1 calc R . .
H28C H 0.1519 0.3835 0.3801 0.076 Uiso 1 1 calc R . .
O31 O 0.4668(3) 0.3847(2) 0.28467(14) 0.0237(8) Uani 1 1 d . . .
H31A H 0.4078 0.3688 0.3119 0.028 Uiso 1 1 calc R . .
B32 B 0.5986(6) 0.4052(5) 0.3167(3) 0.0272(15) Uani 1 1 d . . .
C41 C 0.6925(3) 0.4228(2) 0.26065(12) 0.0239(12) Uani 1 1 d G . .
C42 C 0.6659(3) 0.4972(2) 0.22540(15) 0.0252(12) Uani 1 1 d G . .
C43 C 0.7345(3) 0.51265(19) 0.17731(14) 0.0293(13) Uani 1 1 d G . .
C44 C 0.8297(3) 0.4538(2) 0.16446(12) 0.0265(13) Uani 1 1 d G . .
C45 C 0.8563(3) 0.3795(2) 0.19971(14) 0.0248(13) Uani 1 1 d G . .
C46 C 0.7877(3) 0.36402(18) 0.24780(14) 0.0252(12) Uani 1 1 d G . .
F42 F 0.5779(3) 0.5547(2) 0.23628(14) 0.0330(8) Uani 1 1 d . . .
F43 F 0.7125(3) 0.5840(2) 0.14382(14) 0.0374(8) Uani 1 1 d . . .
F44 F 0.8955(3) 0.4679(2) 0.11713(13) 0.0365(8) Uani 1 1 d . . .
F45 F 0.9470(3) 0.3231(2) 0.18670(14) 0.0343(8) Uani 1 1 d . . .
F46 F 0.8186(3) 0.2915(2) 0.27793(13) 0.0289(7) Uani 1 1 d . . .
C51 C 0.5963(4) 0.4948(2) 0.36161(14) 0.0290(13) Uani 1 1 d G . .
C52 C 0.4975(3) 0.4974(2) 0.39792(16) 0.0363(15) Uani 1 1 d G . .
C53 C 0.4936(4) 0.5649(3) 0.43924(15) 0.050(2) Uani 1 1 d G . .
C54 C 0.5884(5) 0.6298(2) 0.44426(16) 0.054(2) Uani 1 1 d G . .
C55 C 0.6871(4) 0.6272(2) 0.40795(19) 0.053(2) Uani 1 1 d G . .
C56 C 0.6911(3) 0.5597(3) 0.36663(16) 0.0381(15) Uani 1 1 d G . .
F52 F 0.4082(3) 0.4355(3) 0.39682(14) 0.0418(9) Uani 1 1 d . . .
F53 F 0.3957(5) 0.5676(3) 0.47326(15) 0.0657(13) Uani 1 1 d . . .
F54 F 0.5825(5) 0.6940(3) 0.48546(16) 0.0807(16) Uani 1 1 d . . .
F55 F 0.7766(5) 0.6883(3) 0.41484(19) 0.0725(14) Uani 1 1 d . . .
F56 F 0.7875(3) 0.5626(2) 0.33480(16) 0.0465(9) Uani 1 1 d . . .
C61 C 0.6506(3) 0.32115(19) 0.36274(14) 0.0244(12) Uani 1 1 d G . .
C62 C 0.5760(2) 0.2474(2) 0.37163(14) 0.0265(12) Uani 1 1 d G . .
C63 C 0.6264(3) 0.18033(19) 0.40925(15) 0.0278(13) Uani 1 1 d G . .
C64 C 0.7514(3) 0.1869(2) 0.43797(14) 0.0306(13) Uani 1 1 d G . .
C65 C 0.8260(2) 0.2607(2) 0.42908(15) 0.0281(13) Uani 1 1 d G . .
C66 C 0.7756(3) 0.32776(19) 0.39146(15) 0.0262(13) Uani 1 1 d G . .
F62 F 0.4562(3) 0.2374(2) 0.34748(14) 0.0356(8) Uani 1 1 d . . .
F63 F 0.5568(3) 0.1085(2) 0.41696(16) 0.0413(9) Uani 1 1 d . . .
F64 F 0.8020(3) 0.1199(2) 0.47253(16) 0.0449(9) Uani 1 1 d . . .
F65 F 0.9478(3) 0.2649(2) 0.45548(15) 0.0437(9) Uani 1 1 d . . .
F66 F 0.8504(3) 0.3950(2) 0.38498(15) 0.0334(8) Uani 1 1 d . . .
C71 C 0.9633(15) 0.5307(12) 0.4948(9) 0.075(5) Uani 0.50 1 d P A -1
H71A H 0.9400 0.5873 0.5126 0.090 Uiso 0.50 1 calc PR A -1
H71B H 0.9014 0.5191 0.4590 0.090 Uiso 0.50 1 calc PR A -1
Cl72 Cl 1.1247(6) 0.5354(5) 0.4754(2) 0.0919(18) Uani 0.50 1 d P A -1
Cl73 Cl 0.9589(6) 0.4440(4) 0.5469(2) 0.0809(15) Uani 0.50 1 d P A -1

loop_
_atom_site_aniso_label
_atom_site_aniso_U_11
_atom_site_aniso_U_22
_atom_site_aniso_U_33
_atom_site_aniso_U_23
_atom_site_aniso_U_13
_atom_site_aniso_U_12
Pt 0.01826(13) 0.02213(14) 0.01970(13) 0.00135(9) -0.00074(8) -0.00033(9)
N1 0.025(2) 0.021(3) 0.021(2) 0.0001(18) -0.0018(19) 0.0032(19)
C2 0.022(3) 0.027(3) 0.026(3) -0.008(2) -0.002(2) 0.003(2)
C3 0.025(3) 0.035(4) 0.034(3) -0.001(3) -0.009(2) 0.002(3)
C4 0.038(3) 0.034(4) 0.024(3) 0.002(2) -0.004(3) 0.004(3)
C5 0.034(3) 0.025(3) 0.026(3) 0.003(2) -0.001(2) -0.002(3)
C6 0.029(3) 0.019(3) 0.023(3) 0.000(2) 0.002(2) -0.002(2)
C7 0.027(3) 0.023(3) 0.022(3) 0.001(2) 0.004(2) 0.000(2)
O8 0.031(2) 0.038(3) 0.036(2) 0.012(2) 0.0056(18) -0.006(2)
C9 0.020(3) 0.024(3) 0.024(3) -0.001(2) -0.002(2) -0.004(2)
C10 0.021(3) 0.035(3) 0.024(3) -0.004(2) 0.002(2) 0.000(2)
C11 0.025(3) 0.032(3) 0.038(3) -0.007(3) -0.002(3) 0.012(3)
C12 0.032(3) 0.019(3) 0.031(3) 0.000(2) -0.009(3) 0.001(2)
C13 0.030(3) 0.028(3) 0.025(3) 0.001(2) -0.004(2) -0.006(3)
N14 0.018(2) 0.019(2) 0.026(2) 0.0015(19) -0.0010(18) -0.0075(18)
C21 0.019(3) 0.026(3) 0.023(3) 0.002(2) -0.004(2) -0.006(2)
C22 0.022(3) 0.032(3) 0.027(3) -0.008(3) -0.005(2) -0.001(2)
C23 0.025(3) 0.045(4) 0.037(3) -0.012(3) 0.004(3) -0.006(3)
C24 0.021(3) 0.036(4) 0.052(4) -0.014(3) -0.002(3) 0.000(3)
C25 0.030(3) 0.031(4) 0.047(4) -0.004(3) -0.013(3) 0.003(3)
C26 0.030(3) 0.028(3) 0.030(3) -0.007(2) -0.003(2) -0.001(3)
O27 0.027(2) 0.048(3) 0.031(2) 0.0090(19) 0.0086(17) 0.0049(19)
C28 0.039(4) 0.071(5) 0.044(4) 0.015(4) 0.015(3) 0.003(4)
O31 0.0206(19) 0.036(2) 0.0140(17) 0.0017(15) 0.0008(14) -0.0010(16)
B32 0.018(3) 0.035(4) 0.027(3) 0.009(3) -0.007(3) -0.002(3)
C41 0.022(3) 0.018(3) 0.030(3) -0.002(2) -0.008(2) 0.000(2)
C42 0.018(3) 0.025(3) 0.032(3) 0.004(2) -0.001(2) 0.000(2)
C43 0.031(3) 0.021(3) 0.035(3) 0.010(3) -0.005(3) -0.008(2)
C44 0.019(3) 0.032(3) 0.028(3) 0.000(2) 0.001(2) -0.003(2)
C45 0.015(3) 0.024(3) 0.035(3) 0.001(2) 0.001(2) 0.005(2)
C46 0.019(3) 0.026(3) 0.029(3) 0.003(2) -0.005(2) -0.002(2)
F42 0.0307(18) 0.0284(19) 0.0395(18) 0.0056(15) 0.0019(14) 0.0108(15)
F43 0.0355(19) 0.035(2) 0.0410(19) 0.0149(16) 0.0019(15) 0.0051(16)
F44 0.0296(18) 0.045(2) 0.0363(18) 0.0080(16) 0.0090(15) -0.0004(16)
F45 0.0249(17) 0.034(2) 0.0444(19) 0.0031(15) 0.0069(15) 0.0065(15)
F46 0.0301(17) 0.0218(18) 0.0345(17) 0.0046(14) 0.0022(14) 0.0045(14)
C51 0.038(3) 0.023(3) 0.023(3) 0.001(2) -0.010(2) 0.008(3)
C52 0.051(4) 0.030(4) 0.025(3) 0.000(3) -0.011(3) 0.008(3)
C53 0.079(5) 0.054(5) 0.018(3) 0.008(3) 0.007(3) 0.037(4)
C54 0.100(6) 0.020(4) 0.035(4) -0.001(3) -0.019(4) 0.018(4)
C55 0.087(6) 0.022(4) 0.043(4) -0.002(3) -0.024(4) 0.009(4)
C56 0.056(4) 0.018(3) 0.036(3) 0.002(3) -0.013(3) 0.002(3)
F52 0.046(2) 0.051(2) 0.0296(17) -0.0011(17) 0.0087(16) 0.0072(19)
F53 0.107(4) 0.063(3) 0.0287(19) 0.0027(19) 0.015(2) 0.038(3)
F54 0.159(5) 0.038(3) 0.038(2) -0.0168(19) -0.020(3) 0.032(3)
F55 0.109(4) 0.031(2) 0.069(3) -0.010(2) -0.026(3) -0.012(2)
F56 0.048(2) 0.038(2) 0.052(2) -0.0011(17) -0.0034(18) -0.0142(18)
C61 0.022(3) 0.023(3) 0.027(3) -0.007(2) -0.001(2) 0.005(2)
C62 0.019(3) 0.031(3) 0.029(3) 0.003(2) -0.002(2) 0.005(2)
C63 0.028(3) 0.028(3) 0.027(3) 0.003(2) 0.003(2) -0.004(3)
C64 0.034(3) 0.028(3) 0.027(3) 0.009(3) -0.003(2) 0.008(3)
C65 0.026(3) 0.029(3) 0.028(3) 0.002(2) -0.004(2) 0.004(2)
C66 0.024(3) 0.025(3) 0.029(3) -0.002(2) -0.002(2) -0.001(2)
F62 0.0244(17) 0.039(2) 0.0405(18) 0.0112(16) -0.0066(14) -0.0061(15)
F63 0.036(2) 0.038(2) 0.049(2) 0.0184(16) -0.0004(17) -0.0082(16)
F64 0.042(2) 0.039(2) 0.051(2) 0.0222(17) -0.0077(17) 0.0048(17)
F65 0.0295(19) 0.047(2) 0.048(2) 0.0131(17) -0.0195(16) 0.0003(17)
F66 0.0251(17) 0.0270(19) 0.0456(19) 0.0015(15) -0.0070(15) -0.0091(14)
C71 0.042(10) 0.086(16) 0.092(12) -0.027(12) -0.012(10) -0.008(8)
Cl72 0.090(4) 0.131(5) 0.059(3) -0.008(3) 0.029(3) -0.007(4)
Cl73 0.083(4) 0.098(4) 0.066(3) -0.011(3) 0.022(3) -0.024(3)

loop_
_atom_type_symbol
_atom_type_description
_atom_type_scat_dispersion_real
_atom_type_scat_dispersion_imag
_atom_type_scat_source
C C 0.0033 0.0016 'International Tables Vol C Tables 4.2.6.8 and 6.1.1.4'
H H 0.0000 0.0000 'International Tables Vol C Tables 4.2.6.8 and 6.1.1.4'
B B 0.0013 0.0007 'International Tables Vol C Tables 4.2.6.8 and 6.1.1.4'
N N 0.0061 0.0033 'International Tables Vol C Tables 4.2.6.8 and 6.1.1.4'
O O 0.0106 0.0060 'International Tables Vol C Tables 4.2.6.8 and 6.1.1.4'
F F 0.0171 0.0103 'International Tables Vol C Tables 4.2.6.8 and 6.1.1.4'
Cl Cl 0.1484 0.1585 'International Tables Vol C Tables 4.2.6.8 and 6.1.1.4'
Pt Pt -1.7033 8.3905 'International Tables Vol C Tables 4.2.6.8 and 6.1.1.4'

loop_
_geom_angle_atom_site_label_1
_geom_angle_atom_site_label_2
_geom_angle_atom_site_label_3
_geom_angle
N1 Pt C21 91.27(18)
N1 Pt O31 178.23(16)
C21 Pt O31 88.84(17)
N1 Pt N14 87.56(16)
C21 Pt N14 177.53(17)
O31 Pt N14 92.39(14)
C6 N1 C2 118.4(4)
C6 N1 Pt 119.5(3)
C2 N1 Pt 121.9(4)
N1 C2 C3 121.7(5)
C2 C3 C4 119.6(5)
C3 C4 C5 119.1(5)
C6 C5 C4 118.8(5)
N1 C6 C5 122.4(5)
N1 C6 C7 120.2(4)
C5 C6 C7 117.3(5)
O8 C7 C6 121.5(5)
O8 C7 C9 120.2(5)
C6 C7 C9 117.5(4)
N14 C9 C10 123.0(5)
N14 C9 C7 117.8(5)
C10 C9 C7 119.1(5)
C9 C10 C11 118.6(5)
C12 C11 C10 119.2(5)
C11 C12 C13 119.2(5)
N14 C13 C12 122.2(5)
C13 N14 C9 117.6(5)
C13 N14 Pt 122.8(4)
C9 N14 Pt 119.6(3)
C26 C21 C22 115.7(5)
C26 C21 Pt 123.6(4)
C22 C21 Pt 120.6(4)
O27 C22 C23 122.2(5)
O27 C22 C21 115.3(5)
C23 C22 C21 122.5(5)
C22 C23 C24 118.6(6)
C25 C24 C23 120.8(6)
C24 C25 C26 119.4(6)
C21 C26 C25 122.9(6)
C22 O27 C28 119.5(5)
B32 O31 Pt 137.5(3)
O31 B32 C61 110.4(4)
O31 B32 C51 112.1(4)
C61 B32 C51 105.1(4)
O31 B32 C41 104.1(4)
C61 B32 C41 113.8(4)
C51 B32 C41 111.6(4)
C42 C41 C46 120.0
C42 C41 B32 117.3(3)
C46 C41 B32 122.6(3)
F42 C42 C41 122.0(3)
F42 C42 C43 118.0(3)
C41 C42 C43 120.0
F43 C43 C44 119.0(3)
F43 C43 C42 121.0(3)
C44 C43 C42 120.0
F44 C44 C45 119.8(3)
F44 C44 C43 120.2(3)
C45 C44 C43 120.0
F45 C45 C44 119.5(3)
F45 C45 C46 120.5(3)
C44 C45 C46 120.0
F46 C46 C45 115.5(3)
F46 C46 C41 124.5(3)
C45 C46 C41 120.0
C52 C51 C56 120.0
C52 C51 B32 116.0(3)
C56 C51 B32 123.8(3)
F52 C52 C51 122.5(3)
F52 C52 C53 117.4(3)
C51 C52 C53 120.0
F53 C53 C54 120.6(4)
F53 C53 C52 119.4(4)
C54 C53 C52 120.0
F54 C54 C53 118.5(4)
F54 C54 C55 121.5(4)
C53 C54 C55 120.0
F55 C55 C56 121.6(4)
F55 C55 C54 118.4(4)
C56 C55 C54 120.0
F56 C56 C55 115.6(3)
F56 C56 C51 124.4(3)
C55 C56 C51 120.0
C62 C61 C66 120.0
C62 C61 B32 123.4(3)
C66 C61 B32 116.6(3)
F62 C62 C63 116.3(3)
F62 C62 C61 123.7(3)
C63 C62 C61 120.0
F63 C63 C64 119.5(3)
F63 C63 C62 120.4(3)
C64 C63 C62 120.0
F64 C64 C63 119.9(3)
F64 C64 C65 120.1(3)
C63 C64 C65 120.0
F65 C65 C66 120.5(3)
F65 C65 C64 119.4(3)
C66 C65 C64 120.0
F66 C66 C65 117.0(3)
F66 C66 C61 123.0(3)
C65 C66 C61 120.0
Cl73 C71 Cl72 106.9(8)

loop_
_geom_bond_atom_site_label_1
_geom_bond_atom_site_label_2
_geom_bond_distance
Pt N1 1.988(4)
Pt C21 2.004(5)
Pt O31 2.056(3)
Pt N14 2.083(4)
N1 C6 1.351(7)
N1 C2 1.354(7)
C2 C3 1.372(7)
C3 C4 1.381(8)
C4 C5 1.383(8)
C5 C6 1.373(7)
C6 C7 1.511(7)
C7 O8 1.198(6)
C7 C9 1.513(7)
C9 N14 1.355(6)
C9 C10 1.363(7)
C10 C11 1.387(8)
C11 C12 1.372(8)
C12 C13 1.379(8)
C13 N14 1.347(7)
C21 C26 1.385(7)
C21 C22 1.409(7)
C22 O27 1.387(7)
C22 C23 1.396(8)
C23 C24 1.398(9)
C24 C25 1.354(9)
C25 C26 1.405(8)
O27 C28 1.414(7)
O31 B32 1.509(7)
B32 C61 1.695(7)
B32 C51 1.699(8)
B32 C41 1.711(7)
C41 C42 1.3900
C41 C46 1.3900
C42 F42 1.311(4)
C42 C43 1.3900
C43 F43 1.326(4)
C43 C44 1.3900
C44 F44 1.354(4)
C44 C45 1.3900
C45 F45 1.333(4)
C45 C46 1.3900
C46 F46 1.314(4)
C51 C52 1.3900
C51 C56 1.3900
C52 F52 1.321(5)
C52 C53 1.3900
C53 F53 1.348(5)
C53 C54 1.3900
C54 F54 1.355(4)
C54 C55 1.3900
C55 F55 1.311(5)
C55 C56 1.3900
C56 F56 1.303(5)
C61 C62 1.3900
C61 C66 1.3900
C62 F62 1.312(4)
C62 C63 1.3900
C63 F63 1.331(4)
C63 C64 1.3900
C64 F64 1.352(4)
C64 C65 1.3900
C65 F65 1.340(4)
C65 C66 1.3900
C66 F66 1.303(4)
C71 Cl73 1.77(2)
C71 Cl72 1.789(18)

loop_
_geom_hbond_atom_site_label_D
_geom_hbond_atom_site_label_H
_geom_hbond_atom_site_label_A
_geom_hbond_distance_DH
_geom_hbond_distance_HA
_geom_hbond_distance_DA
_geom_hbond_angle_DHA
O31 H31A O27 0.95 1.96 2.681(5) 130.7
O31 H31A F52 0.95 2.17 2.786(5) 121.3
